data_7024985
loop_
_publ_author_name
'White, Nicholas G.'
'Feltham, Humphrey L. C.'
'Gandolfi, Claudio'
'Albrecht, Martin'
'Brooker, Sally'

_publ_section_title
;
 Towards Langmuir-Blodgett films of magnetically interesting materials:
 solution equilibria in amphiphilic iron(II) complexes of a
 triazole-containing ligand.
;
_journal_issue 15
_journal_name_full 'Dalton transactions (Cambridge, England : 2003)'
_journal_page_first 3751
_journal_page_last 3758
_journal_paper_doi 10.1039/b923923e
_journal_volume 39
_journal_year 2010
_chemical_formula_sum 'C59.33 H99.33 Co N12 O9.33 S2'
_chemical_formula_weight 1253.22
_chemical_name_systematic
;
?
;
_space_group_IT_number 14
_symmetry_cell_setting monoclinic
_symmetry_space_group_name_Hall '-P 2ybc'
_symmetry_space_group_name_H-M 'P 1 21/c 1'
_atom_sites_solution_hydrogens geom
_atom_sites_solution_primary direct
_atom_sites_solution_secondary difmap
_audit_creation_method SHELXL-97
_cell_angle_alpha 90.00
_cell_angle_beta 97.714(12)
_cell_angle_gamma 90.00
_cell_formula_units_Z 6
_cell_length_a 25.467(6)
_cell_length_b 15.060(4)
_cell_length_c 26.051(7)
_cell_measurement_reflns_used 8288
_cell_measurement_temperature 93(2)
_cell_measurement_theta_max 26.649
_cell_measurement_theta_min 2.324
_cell_volume 9901(4)
_computing_structure_refinement 'SHELXL-97 (Sheldrick, 1997)'
_computing_structure_solution 'SHELXS-97 (Sheldrick, 1990)'
_diffrn_ambient_temperature 93(2)
_diffrn_measured_fraction_theta_full 0.992
_diffrn_measured_fraction_theta_max 0.992
_diffrn_measurement_device_type 'Bruker Kappa Apex II area detector'
_diffrn_radiation_monochromator graphite
_diffrn_radiation_source 'fine-focus sealed tube'
_diffrn_radiation_type MoK\a
_diffrn_radiation_wavelength 0.71073
_diffrn_reflns_av_R_equivalents 0.0628
_diffrn_reflns_av_sigmaI/netI 0.0329
_diffrn_reflns_limit_h_max 31
_diffrn_reflns_limit_h_min -31
_diffrn_reflns_limit_k_max 18
_diffrn_reflns_limit_k_min -18
_diffrn_reflns_limit_l_max 32
_diffrn_reflns_limit_l_min -32
_diffrn_reflns_number 234885
_diffrn_reflns_theta_full 26.63
_diffrn_reflns_theta_max 26.63
_diffrn_reflns_theta_min 0.81
_exptl_absorpt_coefficient_mu 0.385
_exptl_absorpt_correction_T_max 1.000
_exptl_absorpt_correction_T_min 0.877
_exptl_absorpt_correction_type multi-scan
_exptl_absorpt_process_details 'SCALE (Bruker AXS Inc.)'
_exptl_crystal_colour 'pale orange'
_exptl_crystal_density_diffrn 1.261
_exptl_crystal_density_method 'not measured'
_exptl_crystal_description block
_exptl_crystal_F_000 4038
_exptl_crystal_size_max 0.60
_exptl_crystal_size_mid 0.42
_exptl_crystal_size_min 0.40
_refine_diff_density_max 0.684
_refine_diff_density_min -0.426
_refine_diff_density_rms 0.058
_refine_ls_extinction_method none
_refine_ls_goodness_of_fit_ref 1.025
_refine_ls_hydrogen_treatment constr
_refine_ls_matrix_type full
_refine_ls_number_parameters 1140
_refine_ls_number_reflns 20632
_refine_ls_number_restraints 0
_refine_ls_restrained_S_all 1.025
_refine_ls_R_factor_all 0.0669
_refine_ls_R_factor_gt 0.0372
_refine_ls_shift/su_max 0.003
_refine_ls_shift/su_mean 0.000
_refine_ls_structure_factor_coef Fsqd
_refine_ls_weighting_details 'calc w=1/[\s^2^(Fo^2^)+(0.0481P)^2^+5.3528P] where P=(Fo^2^+2Fc^2^)/3'
_refine_ls_weighting_scheme calc
_refine_ls_wR_factor_gt 0.0921
_refine_ls_wR_factor_ref 0.1096
_reflns_number_gt 14306
_reflns_number_total 20632
_reflns_threshold_expression >2sigma(I)
_cod_data_source_file b923923e_ccdc_741107_741108.txt
_cod_data_source_block nw646
_cod_depositor_comments
;
The following automatic conversions were performed:

'_symmetry_cell_setting' value 'Monoclinic' changed to 'monoclinic'
according to /home/saulius/struct/CIF-dictionaries/cif_core.dic
dictionary named 'cif_core.dic' version 2.4.2 from 2011-04-26.

Automatic conversion script
Id: cif_fix_values 1891 2012-01-12 08:04:46Z andrius 
;
_cod_original_sg_symbol_H-M P2(1)/c
_cod_database_code 7024985

loop_
_symmetry_equiv_pos_as_xyz
'x, y, z'
'-x, y+1/2, -z+1/2'
'-x, -y, -z'
'x, -y-1/2, z-1/2'

loop_
_atom_site_label
_atom_site_type_symbol
_atom_site_fract_x
_atom_site_fract_y
_atom_site_fract_z
_atom_site_U_iso_or_equiv
_atom_site_adp_type
_atom_site_occupancy
_atom_site_symmetry_multiplicity
_atom_site_calc_flag
_atom_site_refinement_flags
Co1 Co -0.152891(9) 0.496969(16) 0.524316(9) 0.01421(7) Uani 1 1 d .
N1 N -0.08392(6) 0.57214(10) 0.51226(6) 0.0166(3) Uani 1 1 d .
C1 C -0.03716(7) 0.56994(12) 0.54254(7) 0.0198(4) Uani 1 1 d .
H1 H -0.0343 0.5373 0.5740 0.024 Uiso 1 1 calc R
C2 C 0.00735(7) 0.61362(13) 0.52971(8) 0.0221(4) Uani 1 1 d .
H2 H 0.0399 0.6119 0.5522 0.027 Uiso 1 1 calc R
C3 C 0.00319(7) 0.65967(13) 0.48349(8) 0.0234(4) Uani 1 1 d .
H3 H 0.0334 0.6882 0.4733 0.028 Uiso 1 1 calc R
C4 C -0.04510(7) 0.66419(13) 0.45201(8) 0.0216(4) Uani 1 1 d .
H4 H -0.0487 0.6962 0.4203 0.026 Uiso 1 1 calc R
C5 C -0.08820(7) 0.62060(12) 0.46798(7) 0.0164(4) Uani 1 1 d .
C6 C -0.14275(7) 0.62068(12) 0.44115(7) 0.0148(4) Uani 1 1 d .
N2 N -0.18057(6) 0.57933(10) 0.46188(6) 0.0157(3) Uani 1 1 d .
N3 N -0.22735(6) 0.58721(10) 0.42913(6) 0.0165(3) Uani 1 1 d .
C7 C -0.21613(7) 0.63242(12) 0.38865(7) 0.0153(4) Uani 1 1 d .
C8 C -0.25459(7) 0.65381(12) 0.34327(7) 0.0166(4) Uani 1 1 d .
C9 C -0.30253(7) 0.60822(12) 0.33507(7) 0.0189(4) Uani 1 1 d .
H9 H -0.3107 0.5639 0.3587 0.023 Uiso 1 1 calc R
C10 C -0.33797(7) 0.62893(13) 0.29168(8) 0.0231(4) Uani 1 1 d .
H12 H -0.3710 0.5989 0.2847 0.028 Uiso 1 1 calc R
C11 C -0.32424(8) 0.69460(13) 0.25852(7) 0.0234(4) Uani 1 1 d .
H11 H -0.3477 0.7100 0.2283 0.028 Uiso 1 1 calc R
C12 C -0.27594(7) 0.73738(13) 0.26999(7) 0.0220(4) Uani 1 1 d .
H10 H -0.2671 0.7825 0.2471 0.026 Uiso 1 1 calc R
N4 N -0.24108(6) 0.71831(10) 0.31178(6) 0.0187(3) Uani 1 1 d .
N5 N -0.16351(6) 0.65616(10) 0.39543(6) 0.0155(3) Uani 1 1 d .
N6 N -0.13407(6) 0.70337(11) 0.36155(6) 0.0210(4) Uani 1 1 d .
H6X H -0.1615 0.7348 0.3389 0.025 Uiso 1 1 d .
H6Y H -0.1231 0.6597 0.3420 0.025 Uiso 1 1 d .
N21 N -0.22115(6) 0.42159(10) 0.53877(6) 0.0158(3) Uani 1 1 d .
C21 C -0.26871(7) 0.42268(12) 0.50981(7) 0.0185(4) Uani 1 1 d .
H21 H -0.2733 0.4574 0.4791 0.022 Uiso 1 1 calc R
C22 C -0.31161(7) 0.37512(13) 0.52293(7) 0.0213(4) Uani 1 1 d .
H22 H -0.3448 0.3768 0.5014 0.026 Uiso 1 1 calc R
C23 C -0.30520(7) 0.32518(13) 0.56788(7) 0.0216(4) Uani 1 1 d .
H23 H -0.3341 0.2924 0.5777 0.026 Uiso 1 1 calc R
C24 C -0.25619(7) 0.32321(12) 0.59853(7) 0.0195(4) Uani 1 1 d .
H24 H -0.2510 0.2895 0.6296 0.023 Uiso 1 1 calc R
C25 C -0.21500(7) 0.37173(12) 0.58253(7) 0.0165(4) Uani 1 1 d .
C26 C -0.16020(7) 0.37405(12) 0.60844(7) 0.0151(4) Uani 1 1 d .
N22 N -0.12279(6) 0.41403(10) 0.58632(6) 0.0164(3) Uani 1 1 d .
N23 N -0.07535(6) 0.40552(10) 0.61802(6) 0.0178(3) Uani 1 1 d .
C27 C -0.08558(7) 0.36122(12) 0.65925(7) 0.0158(4) Uani 1 1 d .
C28 C -0.04583(7) 0.33631(13) 0.70314(7) 0.0189(4) Uani 1 1 d .
C29 C 0.00169(7) 0.38275(14) 0.71259(7) 0.0233(4) Uani 1 1 d .
H29 H 0.0088 0.4317 0.6916 0.028 Uiso 1 1 calc R
C30 C 0.03836(8) 0.35521(15) 0.75375(8) 0.0281(5) Uani 1 1 d .
H30 H 0.0713 0.3851 0.7615 0.034 Uiso 1 1 calc R
C31 C 0.02644(8) 0.28374(15) 0.78344(8) 0.0272(5) Uani 1 1 d .
H31 H 0.0511 0.2638 0.8117 0.033 Uiso 1 1 calc R
C32 C -0.02204(8) 0.24167(14) 0.77138(7) 0.0254(4) Uani 1 1 d .
H32 H -0.0301 0.1930 0.7922 0.030 Uiso 1 1 calc R
N24 N -0.05808(6) 0.26654(11) 0.73181(6) 0.0215(4) Uani 1 1 d .
N25 N -0.13845(6) 0.33984(10) 0.65422(6) 0.0157(3) Uani 1 1 d .
N26 N -0.16745(6) 0.29838(11) 0.69070(6) 0.0224(4) Uani 1 1 d .
H26X H -0.1783 0.3428 0.7105 0.027 Uiso 1 1 d .
H26Y H -0.1429 0.2658 0.7106 0.027 Uiso 1 1 d .
O71 O -0.17402(5) 0.58757(9) 0.57759(5) 0.0237(3) Uani 1 1 d .
H71X H -0.1688 0.5747 0.6129 0.028 Uiso 1 1 d .
C72 C -0.17494(12) 0.68124(14) 0.57329(10) 0.0477(7) Uani 1 1 d .
H72A H -0.1387 0.7035 0.5742 0.057 Uiso 1 1 calc R
H72B H -0.1909 0.7067 0.6022 0.057 Uiso 1 1 calc R
H72C H -0.1959 0.6984 0.5405 0.057 Uiso 1 1 calc R
O81 O -0.13633(5) 0.40796(8) 0.46744(5) 0.0183(3) Uani 1 1 d .
H81X H -0.1442 0.4286 0.4345 0.022 Uiso 1 1 d .
C82 C -0.14622(8) 0.31478(13) 0.46589(8) 0.0253(4) Uani 1 1 d .
H82A H -0.1413 0.2910 0.5012 0.030 Uiso 1 1 calc R
H82B H -0.1215 0.2856 0.4456 0.030 Uiso 1 1 calc R
H82C H -0.1827 0.3037 0.4498 0.030 Uiso 1 1 calc R
Co2 Co 0.5000 0.5000 0.5000 0.01339(8) Uani 1 2 d S
N41 N 0.43212(6) 0.42204(10) 0.51358(6) 0.0159(3) Uani 1 1 d .
C41 C 0.38435(7) 0.42304(12) 0.48484(7) 0.0191(4) Uani 1 1 d .
H41 H 0.3798 0.4572 0.4539 0.023 Uiso 1 1 calc R
C42 C 0.34121(7) 0.37639(13) 0.49823(7) 0.0208(4) Uani 1 1 d .
H42 H 0.3079 0.3783 0.4769 0.025 Uiso 1 1 calc R
C43 C 0.34779(7) 0.32702(13) 0.54349(7) 0.0218(4) Uani 1 1 d .
H43 H 0.3188 0.2950 0.5537 0.026 Uiso 1 1 calc R
C44 C 0.39692(7) 0.32450(12) 0.57385(7) 0.0185(4) Uani 1 1 d .
H44 H 0.4022 0.2908 0.6049 0.022 Uiso 1 1 calc R
C45 C 0.43818(7) 0.37258(12) 0.55758(7) 0.0148(4) Uani 1 1 d .
C46 C 0.49291(7) 0.37645(12) 0.58400(7) 0.0149(4) Uani 1 1 d .
N42 N 0.52975(6) 0.41969(10) 0.56275(6) 0.0154(3) Uani 1 1 d .
N43 N 0.57690(6) 0.41388(10) 0.59509(6) 0.0162(3) Uani 1 1 d .
C47 C 0.56693(7) 0.36783(12) 0.63593(7) 0.0151(4) Uani 1 1 d .
C48 C 0.60646(7) 0.34693(12) 0.68051(7) 0.0159(4) Uani 1 1 d .
C49 C 0.65403(7) 0.39384(12) 0.68859(7) 0.0188(4) Uani 1 1 d .
H49 H 0.6615 0.4392 0.6653 0.023 Uiso 1 1 calc R
C50 C 0.69018(7) 0.37268(13) 0.73153(7) 0.0217(4) Uani 1 1 d .
H50 H 0.7230 0.4034 0.7384 0.026 Uiso 1 1 calc R
C51 C 0.67737(7) 0.30562(13) 0.76427(7) 0.0228(4) Uani 1 1 d .
H51 H 0.7013 0.2900 0.7941 0.027 Uiso 1 1 calc R
C52 C 0.62942(7) 0.26167(13) 0.75307(7) 0.0206(4) Uani 1 1 d .
H52 H 0.6213 0.2156 0.7757 0.025 Uiso 1 1 calc R
N44 N 0.59397(6) 0.28113(10) 0.71186(6) 0.0175(3) Uani 1 1 d .
N45 N 0.51465(6) 0.34236(10) 0.62978(6) 0.0145(3) Uani 1 1 d .
N46 N 0.48619(6) 0.29603(11) 0.66475(6) 0.0203(3) Uani 1 1 d .
H46X H 0.5101 0.2642 0.6844 0.024 Uiso 1 1 d .
H46Y H 0.4723 0.3427 0.6840 0.024 Uiso 1 1 d .
O91 O 0.47885(5) 0.58841(8) 0.55450(5) 0.0227(3) Uani 1 1 d .
H91X H 0.4877 0.5745 0.5891 0.027 Uiso 1 1 d .
C92 C 0.47306(11) 0.68160(14) 0.55038(9) 0.0391(6) Uani 1 1 d .
H92A H 0.4558 0.6969 0.5156 0.047 Uiso 1 1 calc R
H92B H 0.5080 0.7097 0.5564 0.047 Uiso 1 1 calc R
H92C H 0.4513 0.7028 0.5762 0.047 Uiso 1 1 calc R
S1 S -0.119071(19) 0.45444(3) 0.332015(18) 0.02088(11) Uani 1 1 d .
O11 O -0.15496(5) 0.45759(9) 0.37181(5) 0.0250(3) Uani 1 1 d .
O12 O -0.07174(6) 0.40332(10) 0.34830(6) 0.0368(4) Uani 1 1 d .
O13 O -0.10894(6) 0.54230(10) 0.31295(6) 0.0301(3) Uani 1 1 d .
C101 C -0.15570(8) 0.39810(13) 0.27874(7) 0.0223(4) Uani 1 1 d .
H10A H -0.1350 0.3984 0.2491 0.027 Uiso 1 1 calc R
H10B H -0.1609 0.3355 0.2885 0.027 Uiso 1 1 calc R
C102 C -0.20948(7) 0.44051(13) 0.26206(7) 0.0209(4) Uani 1 1 d .
H10C H -0.2043 0.5031 0.2523 0.025 Uiso 1 1 calc R
H10D H -0.2301 0.4403 0.2917 0.025 Uiso 1 1 calc R
C103 C -0.24087(7) 0.39239(13) 0.21653(7) 0.0226(4) Uani 1 1 d .
H10E H -0.2431 0.3286 0.2252 0.027 Uiso 1 1 calc R
H10F H -0.2217 0.3974 0.1860 0.027 Uiso 1 1 calc R
C104 C -0.29680(7) 0.42903(13) 0.20248(7) 0.0225(4) Uani 1 1 d .
H10G H -0.2946 0.4935 0.1956 0.027 Uiso 1 1 calc R
H10H H -0.3165 0.4213 0.2324 0.027 Uiso 1 1 calc R
C105 C -0.32760(7) 0.38414(13) 0.15522(7) 0.0216(4) Uani 1 1 d .
H10I H -0.3084 0.3933 0.1250 0.026 Uiso 1 1 calc R
H10J H -0.3290 0.3195 0.1617 0.026 Uiso 1 1 calc R
C106 C -0.38397(7) 0.41913(13) 0.14219(7) 0.0230(4) Uani 1 1 d .
H10K H -0.4031 0.4094 0.1724 0.028 Uiso 1 1 calc R
H10L H -0.3825 0.4840 0.1362 0.028 Uiso 1 1 calc R
C107 C -0.41516(7) 0.37579(13) 0.09474(7) 0.0218(4) Uani 1 1 d .
H10M H -0.3963 0.3861 0.0645 0.026 Uiso 1 1 calc R
H10N H -0.4163 0.3109 0.1005 0.026 Uiso 1 1 calc R
C108 C -0.47169(7) 0.41025(13) 0.08221(7) 0.0227(4) Uani 1 1 d .
H10O H -0.4907 0.3998 0.1124 0.027 Uiso 1 1 calc R
H10P H -0.4706 0.4752 0.0765 0.027 Uiso 1 1 calc R
C109 C -0.50254(7) 0.36681(13) 0.03475(8) 0.0224(4) Uani 1 1 d .
H10Q H -0.5035 0.3019 0.0405 0.027 Uiso 1 1 calc R
H10R H -0.4835 0.3774 0.0046 0.027 Uiso 1 1 calc R
C110 C -0.55927(7) 0.40094(13) 0.02204(8) 0.0232(4) Uani 1 1 d .
H11A H -0.5785 0.3890 0.0519 0.028 Uiso 1 1 calc R
H11B H -0.5583 0.4661 0.0171 0.028 Uiso 1 1 calc R
C111 C -0.58972(7) 0.35882(13) -0.02637(8) 0.0226(4) Uani 1 1 d .
H11C H -0.5902 0.2936 -0.0217 0.027 Uiso 1 1 calc R
H11D H -0.5708 0.3716 -0.0564 0.027 Uiso 1 1 calc R
C112 C -0.64671(7) 0.39214(14) -0.03840(8) 0.0240(4) Uani 1 1 d .
H11E H -0.6658 0.3786 -0.0086 0.029 Uiso 1 1 calc R
H11F H -0.6462 0.4575 -0.0425 0.029 Uiso 1 1 calc R
C113 C -0.67700(7) 0.35121(13) -0.08712(8) 0.0239(4) Uani 1 1 d .
H11G H -0.6778 0.2859 -0.0828 0.029 Uiso 1 1 calc R
H11H H -0.6577 0.3641 -0.1168 0.029 Uiso 1 1 calc R
C114 C -0.73384(7) 0.38497(14) -0.09973(8) 0.0241(4) Uani 1 1 d .
H11I H -0.7540 0.3678 -0.0713 0.029 Uiso 1 1 calc R
H11J H -0.7333 0.4506 -0.1014 0.029 Uiso 1 1 calc R
C115 C -0.76219(8) 0.34893(14) -0.15068(8) 0.0267(5) Uani 1 1 d .
H11K H -0.7612 0.2832 -0.1496 0.032 Uiso 1 1 calc R
H11L H -0.7429 0.3685 -0.1793 0.032 Uiso 1 1 calc R
C116 C -0.81982(8) 0.37933(15) -0.16205(9) 0.0338(5) Uani 1 1 d .
H11M H -0.8396 0.3577 -0.1348 0.041 Uiso 1 1 calc R
H11N H -0.8357 0.3555 -0.1956 0.041 Uiso 1 1 calc R
H11O H -0.8211 0.4444 -0.1631 0.041 Uiso 1 1 calc R
S2 S -0.179777(19) 0.55213(3) 0.715631(18) 0.02238(11) Uani 1 1 d .
O21 O -0.14706(6) 0.54356(10) 0.67366(5) 0.0288(3) Uani 1 1 d .
O22 O -0.19088(6) 0.46651(10) 0.73719(6) 0.0323(3) Uani 1 1 d .
O23 O -0.22663(6) 0.60618(11) 0.70062(6) 0.0397(4) Uani 1 1 d .
C121 C -0.13991(7) 0.61127(14) 0.76538(7) 0.0231(4) Uani 1 1 d .
H12A H -0.1353 0.6730 0.7538 0.028 Uiso 1 1 calc R
H12B H -0.1583 0.6135 0.7965 0.028 Uiso 1 1 calc R
C122 C -0.08560(7) 0.56870(13) 0.77959(7) 0.0227(4) Uani 1 1 d .
H12C H -0.0669 0.5681 0.7486 0.027 Uiso 1 1 calc R
H12D H -0.0903 0.5063 0.7901 0.027 Uiso 1 1 calc R
C123 C -0.05137(7) 0.61735(14) 0.82350(8) 0.0233(4) Uani 1 1 d .
H12E H -0.0490 0.6808 0.8142 0.028 Uiso 1 1 calc R
H12F H -0.0686 0.6137 0.8553 0.028 Uiso 1 1 calc R
C124 C 0.00424(7) 0.57874(13) 0.83436(8) 0.0245(4) Uani 1 1 d .
H12G H 0.0214 0.5834 0.8026 0.029 Uiso 1 1 calc R
H12H H 0.0016 0.5149 0.8427 0.029 Uiso 1 1 calc R
C125 C 0.03928(7) 0.62454(13) 0.87869(8) 0.0229(4) Uani 1 1 d .
H12I H 0.0402 0.6890 0.8714 0.027 Uiso 1 1 calc R
H12J H 0.0234 0.6165 0.9110 0.027 Uiso 1 1 calc R
C126 C 0.09580(8) 0.58917(14) 0.88682(8) 0.0248(4) Uani 1 1 d .
H12K H 0.0949 0.5244 0.8931 0.030 Uiso 1 1 calc R
H12L H 0.1120 0.5988 0.8548 0.030 Uiso 1 1 calc R
C127 C 0.13040(7) 0.63291(13) 0.93194(7) 0.0217(4) Uani 1 1 d .
H12M H 0.1130 0.6260 0.9635 0.026 Uiso 1 1 calc R
H12N H 0.1326 0.6973 0.9248 0.026 Uiso 1 1 calc R
C128 C 0.18668(8) 0.59555(14) 0.94280(8) 0.0246(4) Uani 1 1 d .
H12O H 0.1847 0.5308 0.9488 0.030 Uiso 1 1 calc R
H12P H 0.2048 0.6048 0.9119 0.030 Uiso 1 1 calc R
C129 C 0.21942(7) 0.63822(13) 0.98943(7) 0.0213(4) Uani 1 1 d .
H12Q H 0.2004 0.6309 1.0199 0.026 Uiso 1 1 calc R
H12R H 0.2222 0.7027 0.9828 0.026 Uiso 1 1 calc R
C130 C 0.27525(7) 0.60034(13) 1.00258(7) 0.0223(4) Uani 1 1 d .
H13A H 0.2728 0.5357 1.0087 0.027 Uiso 1 1 calc R
H13B H 0.2949 0.6090 0.9726 0.027 Uiso 1 1 calc R
C131 C 0.30608(7) 0.64390(13) 1.05032(7) 0.0213(4) Uani 1 1 d .
H13C H 0.3075 0.7087 1.0443 0.026 Uiso 1 1 calc R
H13D H 0.2865 0.6343 1.0802 0.026 Uiso 1 1 calc R
C132 C 0.36234(7) 0.60934(13) 1.06415(7) 0.0219(4) Uani 1 1 d .
H13E H 0.3611 0.5443 1.0692 0.026 Uiso 1 1 calc R
H13F H 0.3824 0.6209 1.0348 0.026 Uiso 1 1 calc R
C133 C 0.39149(7) 0.65169(13) 1.11281(7) 0.0206(4) Uani 1 1 d .
H13G H 0.3730 0.6359 1.1426 0.025 Uiso 1 1 calc R
H13H H 0.3899 0.7171 1.1089 0.025 Uiso 1 1 calc R
C134 C 0.44948(7) 0.62365(13) 1.12486(7) 0.0209(4) Uani 1 1 d .
H13I H 0.4511 0.5591 1.1320 0.025 Uiso 1 1 calc R
H13J H 0.4674 0.6347 1.0940 0.025 Uiso 1 1 calc R
C135 C 0.47921(7) 0.67278(14) 1.17103(7) 0.0235(4) Uani 1 1 d .
H13K H 0.4731 0.7373 1.1662 0.028 Uiso 1 1 calc R
H13L H 0.4646 0.6548 1.2028 0.028 Uiso 1 1 calc R
C136 C 0.53866(8) 0.65535(17) 1.17864(8) 0.0342(5) Uani 1 1 d .
H13M H 0.5452 0.5917 1.1842 0.041 Uiso 1 1 calc R
H13N H 0.5554 0.6885 1.2089 0.041 Uiso 1 1 calc R
H13O H 0.5537 0.6746 1.1478 0.041 Uiso 1 1 calc R
S3 S 0.467549(18) 0.54689(3) 0.693227(18) 0.01921(11) Uani 1 1 d .
O31 O 0.50169(5) 0.54596(9) 0.65226(5) 0.0258(3) Uani 1 1 d .
O32 O 0.45749(5) 0.45810(10) 0.71106(6) 0.0295(3) Uani 1 1 d .
O33 O 0.41971(6) 0.59891(10) 0.67937(6) 0.0368(4) Uani 1 1 d .
C141 C 0.50458(7) 0.60241(13) 0.74641(7) 0.0202(4) Uani 1 1 d .
H14A H 0.5096 0.6651 0.7368 0.024 Uiso 1 1 calc R
H14B H 0.4841 0.6018 0.7761 0.024 Uiso 1 1 calc R
C142 C 0.55848(7) 0.56026(13) 0.76283(7) 0.0196(4) Uani 1 1 d .
H14C H 0.5782 0.5579 0.7326 0.024 Uiso 1 1 calc R
H14D H 0.5534 0.4985 0.7743 0.024 Uiso 1 1 calc R
C143 C 0.59125(7) 0.61124(13) 0.80663(7) 0.0195(4) Uani 1 1 d .
H14E H 0.5941 0.6740 0.7961 0.023 Uiso 1 1 calc R
H14F H 0.5726 0.6100 0.8376 0.023 Uiso 1 1 calc R
C144 C 0.64676(7) 0.57336(13) 0.82086(7) 0.0212(4) Uani 1 1 d .
H14G H 0.6662 0.5785 0.7906 0.025 Uiso 1 1 calc R
H14H H 0.6439 0.5094 0.8289 0.025 Uiso 1 1 calc R
C145 C 0.67846(7) 0.61968(13) 0.86699(7) 0.0196(4) Uani 1 1 d .
H14I H 0.6597 0.6128 0.8977 0.024 Uiso 1 1 calc R
H14J H 0.6804 0.6839 0.8594 0.024 Uiso 1 1 calc R
C146 C 0.73453(7) 0.58305(13) 0.87971(8) 0.0216(4) Uani 1 1 d .
H14K H 0.7324 0.5185 0.8862 0.026 Uiso 1 1 calc R
H14L H 0.7534 0.5912 0.8492 0.026 Uiso 1 1 calc R
C147 C 0.76685(7) 0.62643(13) 0.92642(7) 0.0198(4) Uani 1 1 d .
H14M H 0.7485 0.6172 0.9572 0.024 Uiso 1 1 calc R
H14N H 0.7685 0.6912 0.9203 0.024 Uiso 1 1 calc R
C148 C 0.82322(7) 0.59020(13) 0.93785(7) 0.0218(4) Uani 1 1 d .
H14O H 0.8215 0.5254 0.9438 0.026 Uiso 1 1 calc R
H14P H 0.8415 0.5997 0.9071 0.026 Uiso 1 1 calc R
C149 C 0.85578(7) 0.63298(13) 0.98467(7) 0.0212(4) Uani 1 1 d .
H14Q H 0.8379 0.6223 1.0156 0.025 Uiso 1 1 calc R
H14R H 0.8569 0.6979 0.9791 0.025 Uiso 1 1 calc R
C150 C 0.91248(7) 0.59789(13) 0.99522(8) 0.0227(4) Uani 1 1 d .
H15A H 0.9113 0.5328 1.0001 0.027 Uiso 1 1 calc R
H15B H 0.9305 0.6095 0.9645 0.027 Uiso 1 1 calc R
C151 C 0.94502(7) 0.63914(13) 1.04257(7) 0.0219(4) Uani 1 1 d .
H15C H 0.9282 0.6246 1.0737 0.026 Uiso 1 1 calc R
H15D H 0.9446 0.7045 1.0386 0.026 Uiso 1 1 calc R
C152 C 1.00248(7) 0.60712(13) 1.05084(8) 0.0230(4) Uani 1 1 d .
H15E H 1.0029 0.5418 1.0554 0.028 Uiso 1 1 calc R
H15F H 1.0190 0.6207 1.0195 0.028 Uiso 1 1 calc R
C153 C 1.03550(7) 0.64936(13) 1.09760(7) 0.0209(4) Uani 1 1 d .
H15G H 1.0193 0.6347 1.1290 0.025 Uiso 1 1 calc R
H15H H 1.0344 0.7147 1.0934 0.025 Uiso 1 1 calc R
C154 C 1.09325(7) 0.61945(13) 1.10563(7) 0.0210(4) Uani 1 1 d .
H15I H 1.1090 0.6305 1.0735 0.025 Uiso 1 1 calc R
H15J H 1.0946 0.5547 1.1123 0.025 Uiso 1 1 calc R
C155 C 1.12631(7) 0.66732(14) 1.15057(8) 0.0237(4) Uani 1 1 d .
H15K H 1.1208 0.7321 1.1463 0.028 Uiso 1 1 calc R
H15L H 1.1136 0.6496 1.1834 0.028 Uiso 1 1 calc R
C156 C 1.18535(8) 0.64766(16) 1.15456(8) 0.0329(5) Uani 1 1 d .
H15M H 1.1914 0.5840 1.1606 0.040 Uiso 1 1 calc R
H15N H 1.2044 0.6814 1.1834 0.040 Uiso 1 1 calc R
H15O H 1.1983 0.6648 1.1222 0.040 Uiso 1 1 calc R
O161 O -0.31388(6) 0.58595(11) 0.62520(6) 0.0353(4) Uani 1 1 d .
H16X H -0.2795 0.5886 0.6431 0.042 Uiso 1 1 d .
C162 C -0.35389(9) 0.62389(15) 0.65085(9) 0.0339(5) Uani 1 1 d .
H16A H -0.3452 0.6149 0.6883 0.041 Uiso 1 1 calc R
H16B H -0.3879 0.5955 0.6387 0.041 Uiso 1 1 calc R
H16C H -0.3563 0.6876 0.6434 0.041 Uiso 1 1 calc R
O171 O 0.33667(6) 0.58632(11) 0.60017(6) 0.0368(4) Uani 1 1 d .
H17X H 0.3695 0.5908 0.6222 0.044 Uiso 1 1 d .
C172 C 0.29631(8) 0.62438(15) 0.62545(8) 0.0315(5) Uani 1 1 d .
H17A H 0.3044 0.6146 0.6629 0.038 Uiso 1 1 calc R
H17B H 0.2623 0.5966 0.6126 0.038 Uiso 1 1 calc R
H17C H 0.2943 0.6883 0.6184 0.038 Uiso 1 1 calc R

loop_
_atom_site_aniso_label
_atom_site_aniso_U_11
_atom_site_aniso_U_22
_atom_site_aniso_U_33
_atom_site_aniso_U_23
_atom_site_aniso_U_13
_atom_site_aniso_U_12
Co1 0.01479(12) 0.01505(13) 0.01300(13) 0.00069(10) 0.00264(9) -0.00052(10)
N1 0.0176(8) 0.0155(8) 0.0171(8) 0.0000(6) 0.0034(6) 0.0006(6)
C1 0.0202(9) 0.0196(10) 0.0190(10) 0.0005(8) 0.0001(8) 0.0009(8)
C2 0.0165(9) 0.0218(10) 0.0276(11) -0.0026(8) 0.0010(8) 0.0006(8)
C3 0.0183(10) 0.0261(11) 0.0270(11) -0.0018(9) 0.0072(8) -0.0041(8)
C4 0.0234(10) 0.0225(10) 0.0200(10) 0.0012(8) 0.0066(8) -0.0025(8)
C5 0.0187(9) 0.0143(9) 0.0167(9) -0.0019(7) 0.0043(7) 0.0002(7)
C6 0.0180(9) 0.0125(9) 0.0144(9) -0.0010(7) 0.0044(7) -0.0007(7)
N2 0.0133(7) 0.0175(8) 0.0164(8) 0.0010(6) 0.0019(6) 0.0004(6)
N3 0.0172(8) 0.0174(8) 0.0150(8) 0.0025(6) 0.0024(6) 0.0008(6)
C7 0.0158(9) 0.0128(9) 0.0175(9) -0.0001(7) 0.0031(7) 0.0008(7)
C8 0.0178(9) 0.0168(9) 0.0154(9) -0.0007(7) 0.0030(7) 0.0029(7)
C9 0.0203(9) 0.0161(10) 0.0208(10) 0.0009(8) 0.0047(8) 0.0003(7)
C10 0.0190(10) 0.0258(11) 0.0245(11) -0.0009(9) 0.0034(8) -0.0019(8)
C11 0.0229(10) 0.0288(11) 0.0177(10) 0.0032(8) 0.0003(8) 0.0034(8)
C12 0.0242(10) 0.0233(11) 0.0191(10) 0.0036(8) 0.0052(8) 0.0012(8)
N4 0.0206(8) 0.0173(8) 0.0184(8) 0.0020(7) 0.0032(6) 0.0008(6)
N5 0.0168(8) 0.0141(8) 0.0160(8) 0.0015(6) 0.0041(6) -0.0014(6)
N6 0.0225(8) 0.0224(9) 0.0193(9) 0.0069(7) 0.0069(7) -0.0033(7)
N21 0.0181(8) 0.0158(8) 0.0141(8) -0.0018(6) 0.0035(6) -0.0007(6)
C21 0.0186(9) 0.0199(10) 0.0169(10) 0.0002(8) 0.0015(7) 0.0028(8)
C22 0.0159(9) 0.0258(11) 0.0219(10) -0.0029(8) 0.0016(8) -0.0005(8)
C23 0.0188(9) 0.0234(11) 0.0239(10) -0.0004(8) 0.0074(8) -0.0041(8)
C24 0.0206(10) 0.0196(10) 0.0189(10) 0.0033(8) 0.0041(8) -0.0005(8)
C25 0.0188(9) 0.0152(9) 0.0160(9) -0.0025(7) 0.0040(7) 0.0004(7)
C26 0.0182(9) 0.0138(9) 0.0142(9) -0.0014(7) 0.0049(7) -0.0010(7)
N22 0.0151(7) 0.0176(8) 0.0164(8) -0.0002(6) 0.0017(6) -0.0002(6)
N23 0.0152(8) 0.0210(8) 0.0174(8) 0.0011(7) 0.0024(6) 0.0001(6)
C27 0.0151(9) 0.0149(9) 0.0181(9) -0.0011(7) 0.0047(7) 0.0004(7)
C28 0.0197(9) 0.0222(10) 0.0157(9) 0.0020(8) 0.0052(7) 0.0040(8)
C29 0.0203(10) 0.0292(11) 0.0203(10) 0.0035(9) 0.0027(8) -0.0020(8)
C30 0.0203(10) 0.0420(13) 0.0211(11) 0.0016(9) -0.0001(8) -0.0026(9)
C31 0.0226(10) 0.0410(13) 0.0172(10) 0.0050(9) -0.0007(8) 0.0064(9)
C32 0.0267(11) 0.0310(12) 0.0190(10) 0.0079(9) 0.0052(8) 0.0053(9)
N24 0.0217(8) 0.0246(9) 0.0186(8) 0.0030(7) 0.0048(7) 0.0023(7)
N25 0.0172(8) 0.0155(8) 0.0151(8) 0.0018(6) 0.0048(6) -0.0013(6)
N26 0.0225(8) 0.0274(9) 0.0187(9) 0.0088(7) 0.0074(7) -0.0016(7)
O71 0.0377(8) 0.0171(7) 0.0176(7) -0.0010(6) 0.0088(6) 0.0009(6)
C72 0.093(2) 0.0189(12) 0.0359(14) -0.0023(10) 0.0259(14) 0.0050(13)
O81 0.0244(7) 0.0150(7) 0.0159(7) -0.0001(5) 0.0045(5) -0.0005(5)
C82 0.0326(11) 0.0172(10) 0.0265(11) -0.0017(8) 0.0051(9) -0.0025(8)
Co2 0.01602(17) 0.01352(18) 0.01073(17) 0.00044(14) 0.00211(13) 0.00050(14)
N41 0.0171(8) 0.0157(8) 0.0148(8) -0.0007(6) 0.0017(6) 0.0009(6)
C41 0.0211(10) 0.0199(10) 0.0161(9) -0.0009(8) 0.0011(8) 0.0012(8)
C42 0.0177(9) 0.0232(10) 0.0207(10) -0.0006(8) -0.0003(8) 0.0016(8)
C43 0.0189(10) 0.0238(11) 0.0233(10) 0.0007(8) 0.0052(8) -0.0029(8)
C44 0.0187(9) 0.0190(10) 0.0183(10) 0.0017(8) 0.0041(7) -0.0001(8)
C45 0.0154(9) 0.0146(9) 0.0143(9) -0.0011(7) 0.0018(7) 0.0006(7)
C46 0.0186(9) 0.0135(9) 0.0131(9) 0.0007(7) 0.0034(7) 0.0003(7)
N42 0.0162(7) 0.0158(8) 0.0141(8) 0.0001(6) 0.0017(6) 0.0001(6)
N43 0.0156(7) 0.0180(8) 0.0145(8) 0.0020(6) 0.0006(6) 0.0015(6)
C47 0.0161(9) 0.0137(9) 0.0159(9) -0.0003(7) 0.0035(7) 0.0000(7)
C48 0.0171(9) 0.0173(9) 0.0138(9) -0.0008(7) 0.0037(7) 0.0041(7)
C49 0.0211(10) 0.0182(10) 0.0175(10) 0.0020(8) 0.0042(8) 0.0006(8)
C50 0.0161(9) 0.0269(11) 0.0213(10) -0.0015(8) 0.0002(8) -0.0016(8)
C51 0.0192(10) 0.0309(12) 0.0178(10) 0.0034(9) 0.0008(8) 0.0034(8)
C52 0.0207(10) 0.0231(10) 0.0183(10) 0.0056(8) 0.0043(8) 0.0035(8)
N44 0.0187(8) 0.0186(8) 0.0154(8) 0.0027(6) 0.0030(6) 0.0025(6)
N45 0.0161(7) 0.0149(8) 0.0127(8) 0.0025(6) 0.0027(6) -0.0001(6)
N46 0.0199(8) 0.0231(9) 0.0184(8) 0.0088(7) 0.0045(7) -0.0022(7)
O91 0.0390(8) 0.0152(7) 0.0148(7) -0.0010(5) 0.0068(6) 0.0024(6)
C92 0.0723(17) 0.0175(11) 0.0298(12) -0.0015(9) 0.0154(12) 0.0049(11)
S1 0.0233(2) 0.0236(3) 0.0156(2) -0.00346(19) 0.00192(19) 0.0026(2)
O11 0.0332(8) 0.0277(8) 0.0148(7) -0.0012(6) 0.0064(6) -0.0010(6)
O12 0.0343(8) 0.0439(10) 0.0288(8) -0.0137(7) -0.0077(7) 0.0147(7)
O13 0.0316(8) 0.0303(8) 0.0291(8) -0.0005(7) 0.0067(6) -0.0082(7)
C101 0.0274(10) 0.0242(11) 0.0154(10) -0.0047(8) 0.0026(8) 0.0006(8)
C102 0.0230(10) 0.0218(10) 0.0182(10) -0.0014(8) 0.0034(8) 0.0002(8)
C103 0.0230(10) 0.0233(11) 0.0215(10) -0.0023(8) 0.0034(8) -0.0014(8)
C104 0.0238(10) 0.0218(10) 0.0225(10) -0.0017(8) 0.0049(8) -0.0019(8)
C105 0.0210(10) 0.0245(11) 0.0199(10) -0.0010(8) 0.0049(8) -0.0017(8)
C106 0.0239(10) 0.0241(11) 0.0216(10) -0.0007(8) 0.0051(8) 0.0005(8)
C107 0.0215(10) 0.0202(10) 0.0242(11) 0.0000(8) 0.0047(8) -0.0010(8)
C108 0.0234(10) 0.0241(11) 0.0213(10) -0.0010(8) 0.0047(8) 0.0011(8)
C109 0.0221(10) 0.0203(10) 0.0255(11) -0.0007(8) 0.0058(8) -0.0003(8)
C110 0.0219(10) 0.0244(11) 0.0239(11) -0.0001(8) 0.0051(8) 0.0015(8)
C111 0.0220(10) 0.0218(10) 0.0251(11) -0.0014(8) 0.0065(8) -0.0002(8)
C112 0.0222(10) 0.0254(11) 0.0249(11) -0.0014(9) 0.0043(8) 0.0026(8)
C113 0.0231(10) 0.0233(11) 0.0260(11) -0.0022(9) 0.0053(8) 0.0016(8)
C114 0.0229(10) 0.0242(11) 0.0258(11) -0.0002(9) 0.0049(8) 0.0005(8)
C115 0.0265(11) 0.0262(11) 0.0277(11) 0.0013(9) 0.0051(9) -0.0027(9)
C116 0.0307(12) 0.0344(13) 0.0350(13) 0.0042(10) -0.0004(10) -0.0016(10)
S2 0.0219(2) 0.0272(3) 0.0172(2) -0.0062(2) -0.00038(19) 0.0036(2)
O21 0.0380(8) 0.0341(9) 0.0148(7) -0.0038(6) 0.0058(6) 0.0027(7)
O22 0.0300(8) 0.0355(9) 0.0310(8) -0.0010(7) 0.0028(7) -0.0109(7)
O23 0.0311(8) 0.0471(10) 0.0364(9) -0.0209(8) -0.0118(7) 0.0175(7)
C121 0.0228(10) 0.0275(11) 0.0185(10) -0.0060(8) 0.0010(8) 0.0021(8)
C122 0.0233(10) 0.0231(11) 0.0209(10) -0.0036(8) -0.0005(8) 0.0002(8)
C123 0.0231(10) 0.0250(11) 0.0214(10) -0.0043(8) 0.0015(8) -0.0024(8)
C124 0.0235(10) 0.0233(11) 0.0253(11) -0.0017(9) -0.0014(8) -0.0020(8)
C125 0.0252(10) 0.0218(10) 0.0212(10) 0.0000(8) 0.0013(8) -0.0015(8)
C126 0.0250(10) 0.0242(11) 0.0243(11) -0.0032(9) -0.0003(8) -0.0016(8)
C127 0.0220(10) 0.0211(10) 0.0219(10) -0.0017(8) 0.0021(8) -0.0011(8)
C128 0.0255(10) 0.0245(11) 0.0234(11) -0.0027(9) 0.0018(8) 0.0002(8)
C129 0.0208(10) 0.0212(10) 0.0224(10) 0.0002(8) 0.0041(8) 0.0010(8)
C130 0.0207(10) 0.0246(11) 0.0214(10) -0.0014(8) 0.0025(8) 0.0025(8)
C131 0.0219(10) 0.0208(10) 0.0215(10) -0.0017(8) 0.0034(8) 0.0001(8)
C132 0.0219(10) 0.0235(11) 0.0205(10) -0.0025(8) 0.0031(8) 0.0018(8)
C133 0.0206(10) 0.0202(10) 0.0217(10) -0.0010(8) 0.0053(8) -0.0006(8)
C134 0.0233(10) 0.0194(10) 0.0201(10) 0.0033(8) 0.0040(8) 0.0017(8)
C135 0.0241(10) 0.0257(11) 0.0204(10) 0.0005(8) 0.0022(8) 0.0016(8)
C136 0.0256(11) 0.0516(15) 0.0245(12) -0.0005(10) 0.0000(9) 0.0027(10)
S3 0.0180(2) 0.0231(3) 0.0158(2) -0.00521(19) -0.00051(18) 0.00217(19)
O31 0.0331(8) 0.0311(8) 0.0136(7) -0.0030(6) 0.0051(6) -0.0002(6)
O32 0.0286(8) 0.0298(8) 0.0296(8) -0.0010(7) 0.0025(6) -0.0095(6)
O33 0.0269(8) 0.0441(10) 0.0347(9) -0.0194(7) -0.0129(7) 0.0153(7)
C141 0.0216(10) 0.0242(10) 0.0144(9) -0.0052(8) 0.0006(8) 0.0007(8)
C142 0.0178(9) 0.0221(10) 0.0187(10) -0.0013(8) 0.0010(8) 0.0002(8)
C143 0.0173(9) 0.0222(10) 0.0187(10) -0.0010(8) 0.0013(8) -0.0011(8)
C144 0.0187(9) 0.0236(11) 0.0207(10) -0.0021(8) 0.0006(8) 0.0005(8)
C145 0.0194(9) 0.0213(10) 0.0178(10) 0.0009(8) 0.0011(8) 0.0005(8)
C146 0.0184(9) 0.0214(10) 0.0243(11) -0.0006(8) 0.0002(8) 0.0003(8)
C147 0.0176(9) 0.0183(10) 0.0229(10) 0.0014(8) 0.0003(8) -0.0012(8)
C148 0.0190(9) 0.0226(10) 0.0227(10) -0.0008(8) -0.0008(8) 0.0009(8)
C149 0.0193(10) 0.0200(10) 0.0237(10) 0.0000(8) 0.0010(8) -0.0009(8)
C150 0.0181(9) 0.0253(11) 0.0237(11) -0.0015(8) -0.0004(8) 0.0004(8)
C151 0.0200(10) 0.0227(10) 0.0222(10) -0.0014(8) 0.0004(8) -0.0010(8)
C152 0.0205(10) 0.0253(11) 0.0228(11) -0.0017(8) 0.0008(8) 0.0012(8)
C153 0.0186(9) 0.0228(10) 0.0206(10) -0.0011(8) 0.0002(8) 0.0003(8)
C154 0.0223(10) 0.0212(10) 0.0189(10) 0.0005(8) 0.0000(8) 0.0014(8)
C155 0.0200(10) 0.0284(11) 0.0220(10) -0.0011(9) -0.0001(8) -0.0004(8)
C156 0.0226(11) 0.0474(14) 0.0275(12) 0.0004(10) -0.0015(9) 0.0003(10)
O161 0.0272(8) 0.0521(10) 0.0253(8) -0.0049(7) -0.0018(6) -0.0021(7)
C162 0.0372(13) 0.0338(13) 0.0313(12) 0.0002(10) 0.0071(10) -0.0033(10)
O171 0.0251(8) 0.0600(11) 0.0236(8) -0.0046(8) -0.0032(6) 0.0008(7)
C172 0.0314(12) 0.0333(12) 0.0292(12) 0.0022(10) 0.0018(9) -0.0032(10)

loop_
_atom_type_symbol
_atom_type_description
_atom_type_scat_dispersion_real
_atom_type_scat_dispersion_imag
_atom_type_scat_source
C C 0.0033 0.0016 'International Tables Vol C Tables 4.2.6.8 and 6.1.1.4'
H H 0.0000 0.0000 'International Tables Vol C Tables 4.2.6.8 and 6.1.1.4'
N N 0.0061 0.0033 'International Tables Vol C Tables 4.2.6.8 and 6.1.1.4'
O O 0.0106 0.0060 'International Tables Vol C Tables 4.2.6.8 and 6.1.1.4'
S S 0.1246 0.1234 'International Tables Vol C Tables 4.2.6.8 and 6.1.1.4'
Co Co 0.3494 0.9721 'International Tables Vol C Tables 4.2.6.8 and 6.1.1.4'

loop_
_geom_angle_atom_site_label_1
_geom_angle_atom_site_label_2
_geom_angle_atom_site_label_3
_geom_angle
_geom_angle_site_symmetry_1
_geom_angle_site_symmetry_3
_geom_angle_publ_flag
O71 Co1 O81 176.11(5) . . y
O71 Co1 N2 92.28(6) . . y
O81 Co1 N2 84.70(6) . . y
O71 Co1 N22 88.70(6) . . y
O81 Co1 N22 94.38(6) . . y
N2 Co1 N22 178.26(6) . . y
O71 Co1 N1 92.40(6) . . y
O81 Co1 N1 89.29(5) . . y
N2 Co1 N1 76.73(6) . . y
N22 Co1 N1 101.79(6) . . y
O71 Co1 N21 86.65(6) . . y
O81 Co1 N21 91.74(5) . . y
N2 Co1 N21 104.67(6) . . y
N22 Co1 N21 76.82(6) . . y
N1 Co1 N21 178.33(6) . . y
C1 N1 C5 118.57(16) . . ?
C1 N1 Co1 125.55(13) . . ?
C5 N1 Co1 115.71(12) . . ?
N1 C1 C2 122.47(18) . . ?
N1 C1 H1 118.8 . . ?
C2 C1 H1 118.8 . . ?
C3 C2 C1 118.54(18) . . ?
C3 C2 H2 120.7 . . ?
C1 C2 H2 120.7 . . ?
C2 C3 C4 119.93(18) . . ?
C2 C3 H3 120.0 . . ?
C4 C3 H3 120.0 . . ?
C3 C4 C5 118.27(18) . . ?
C3 C4 H4 120.9 . . ?
C5 C4 H4 120.9 . . ?
N1 C5 C4 122.14(17) . . ?
N1 C5 C6 111.58(15) . . ?
C4 C5 C6 126.28(17) . . ?
N2 C6 N5 109.09(15) . . ?
N2 C6 C5 119.99(16) . . ?
N5 C6 C5 130.91(16) . . ?
C6 N2 N3 108.92(14) . . ?
C6 N2 Co1 114.16(12) . . ?
N3 N2 Co1 135.05(11) . . ?
C7 N3 N2 106.16(14) . . ?
N3 C7 N5 110.10(15) . . ?
N3 C7 C8 124.43(16) . . ?
N5 C7 C8 125.47(16) . . ?
N4 C8 C9 123.58(17) . . ?
N4 C8 C7 116.91(16) . . ?
C9 C8 C7 119.51(17) . . ?
C10 C9 C8 118.46(18) . . ?
C10 C9 H9 120.8 . . ?
C8 C9 H9 120.8 . . ?
C9 C10 C11 118.53(18) . . ?
C9 C10 H12 120.7 . . ?
C11 C10 H12 120.7 . . ?
C12 C11 C10 119.18(18) . . ?
C12 C11 H11 120.4 . . ?
C10 C11 H11 120.4 . . ?
N4 C12 C11 123.21(18) . . ?
N4 C12 H10 118.4 . . ?
C11 C12 H10 118.4 . . ?
C12 N4 C8 117.02(16) . . ?
C6 N5 C7 105.69(14) . . ?
C6 N5 N6 124.72(15) . . ?
C7 N5 N6 129.49(15) . . ?
N5 N6 H6X 102.9 . . ?
N5 N6 H6Y 102.4 . . ?
H6X N6 H6Y 105.3 . . ?
C21 N21 C25 118.30(15) . . ?
C21 N21 Co1 125.89(12) . . ?
C25 N21 Co1 115.75(12) . . ?
N21 C21 C22 122.54(17) . . ?
N21 C21 H21 118.7 . . ?
C22 C21 H21 118.7 . . ?
C23 C22 C21 118.83(18) . . ?
C23 C22 H22 120.6 . . ?
C21 C22 H22 120.6 . . ?
C22 C23 C24 119.56(17) . . ?
C22 C23 H23 120.2 . . ?
C24 C23 H23 120.2 . . ?
C25 C24 C23 118.25(17) . . ?
C25 C24 H24 120.9 . . ?
C23 C24 H24 120.9 . . ?
N21 C25 C24 122.50(17) . . ?
N21 C25 C26 111.65(15) . . ?
C24 C25 C26 125.82(17) . . ?
N22 C26 N25 108.96(15) . . ?
N22 C26 C25 120.45(16) . . ?
N25 C26 C25 130.58(16) . . ?
C26 N22 N23 108.80(14) . . ?
C26 N22 Co1 113.27(12) . . ?
N23 N22 Co1 135.80(11) . . ?
C27 N23 N22 106.41(14) . . ?
N23 C27 N25 109.81(16) . . ?
N23 C27 C28 124.85(16) . . ?
N25 C27 C28 125.32(16) . . ?
N24 C28 C29 123.64(18) . . ?
N24 C28 C27 116.28(16) . . ?
C29 C28 C27 120.07(17) . . ?
C30 C29 C28 117.75(19) . . ?
C30 C29 H29 121.1 . . ?
C28 C29 H29 121.1 . . ?
C31 C30 C29 119.31(19) . . ?
C31 C30 H30 120.3 . . ?
C29 C30 H30 120.3 . . ?
C30 C31 C32 119.01(18) . . ?
C30 C31 H31 120.5 . . ?
C32 C31 H31 120.5 . . ?
N24 C32 C31 122.99(19) . . ?
N24 C32 H32 118.5 . . ?
C31 C32 H32 118.5 . . ?
C32 N24 C28 117.29(17) . . ?
C26 N25 C27 106.01(14) . . ?
C26 N25 N26 124.73(14) . . ?
C27 N25 N26 128.97(15) . . ?
N25 N26 H26X 106.3 . . ?
N25 N26 H26Y 103.9 . . ?
H26X N26 H26Y 108.3 . . ?
C72 O71 Co1 127.42(13) . . ?
C72 O71 H71X 106.5 . . ?
Co1 O71 H71X 120.6 . . ?
O71 C72 H72A 109.5 . . ?
O71 C72 H72B 109.5 . . ?
H72A C72 H72B 109.5 . . ?
O71 C72 H72C 109.5 . . ?
H72A C72 H72C 109.5 . . ?
H72B C72 H72C 109.5 . . ?
C82 O81 Co1 127.01(11) . . ?
C82 O81 H81X 107.1 . . ?
Co1 O81 H81X 114.3 . . ?
O81 C82 H82A 109.5 . . ?
O81 C82 H82B 109.5 . . ?
H82A C82 H82B 109.5 . . ?
O81 C82 H82C 109.5 . . ?
H82A C82 H82C 109.5 . . ?
H82B C82 H82C 109.5 . . ?
O91 Co2 O91 179.998(1) 3_666 . y
O91 Co2 N42 86.35(6) 3_666 3_666 y
O91 Co2 N42 93.65(6) . 3_666 y
O91 Co2 N42 93.65(6) 3_666 . y
O91 Co2 N42 86.35(6) . . y
N42 Co2 N42 180.00(6) 3_666 . y
O91 Co2 N41 87.11(6) 3_666 3_666 y
O91 Co2 N41 92.89(6) . 3_666 y
N42 Co2 N41 76.79(6) 3_666 3_666 y
N42 Co2 N41 103.21(6) . 3_666 y
O91 Co2 N41 92.89(6) 3_666 . y
O91 Co2 N41 87.11(6) . . y
N42 Co2 N41 103.21(6) 3_666 . y
N42 Co2 N41 76.79(6) . . y
N41 Co2 N41 180.0 3_666 . y
C41 N41 C45 117.99(15) . . ?
C41 N41 Co2 126.11(12) . . ?
C45 N41 Co2 115.72(11) . . ?
N41 C41 C42 122.94(17) . . ?
N41 C41 H41 118.5 . . ?
C42 C41 H41 118.5 . . ?
C43 C42 C41 118.46(17) . . ?
C43 C42 H42 120.8 . . ?
C41 C42 H42 120.8 . . ?
C42 C43 C44 119.77(17) . . ?
C42 C43 H43 120.1 . . ?
C44 C43 H43 120.1 . . ?
C43 C44 C45 118.24(17) . . ?
C43 C44 H44 120.9 . . ?
C45 C44 H44 120.9 . . ?
N41 C45 C44 122.59(16) . . ?
N41 C45 C46 111.49(15) . . ?
C44 C45 C46 125.91(16) . . ?
N42 C46 N45 109.13(15) . . ?
N42 C46 C45 120.30(16) . . ?
N45 C46 C45 130.56(16) . . ?
C46 N42 N43 108.81(14) . . ?
C46 N42 Co2 114.12(12) . . ?
N43 N42 Co2 135.32(11) . . ?
C47 N43 N42 106.29(14) . . ?
N43 C47 N45 109.88(15) . . ?
N43 C47 C48 124.36(16) . . ?
N45 C47 C48 125.76(16) . . ?
N44 C48 C49 123.48(17) . . ?
N44 C48 C47 116.41(16) . . ?
C49 C48 C47 120.10(16) . . ?
C50 C49 C48 118.34(17) . . ?
C50 C49 H49 120.8 . . ?
C48 C49 H49 120.8 . . ?
C49 C50 C51 118.51(18) . . ?
C49 C50 H50 120.7 . . ?
C51 C50 H50 120.7 . . ?
C52 C51 C50 119.42(18) . . ?
C52 C51 H51 120.3 . . ?
C50 C51 H51 120.3 . . ?
N44 C52 C51 123.02(18) . . ?
N44 C52 H52 118.5 . . ?
C51 C52 H52 118.5 . . ?
C52 N44 C48 117.23(16) . . ?
C46 N45 C47 105.87(14) . . ?
C46 N45 N46 124.77(14) . . ?
C47 N45 N46 129.19(14) . . ?
N45 N46 H46X 105.5 . . ?
N45 N46 H46Y 103.4 . . ?
H46X N46 H46Y 111.7 . . ?
C92 O91 Co2 128.36(12) . . ?
C92 O91 H91X 108.0 . . ?
Co2 O91 H91X 118.1 . . ?
O91 C92 H92A 109.5 . . ?
O91 C92 H92B 109.5 . . ?
H92A C92 H92B 109.5 . . ?
O91 C92 H92C 109.5 . . ?
H92A C92 H92C 109.5 . . ?
H92B C92 H92C 109.5 . . ?
O12 S1 O13 114.03(9) . . ?
O12 S1 O11 112.50(9) . . ?
O13 S1 O11 111.60(8) . . ?
O12 S1 C101 107.70(9) . . ?
O13 S1 C101 105.47(9) . . ?
O11 S1 C101 104.75(9) . . ?
C102 C101 S1 112.35(13) . . ?
C102 C101 H10A 109.1 . . ?
S1 C101 H10A 109.1 . . ?
C102 C101 H10B 109.1 . . ?
S1 C101 H10B 109.1 . . ?
H10A C101 H10B 107.9 . . ?
C101 C102 C103 112.42(16) . . ?
C101 C102 H10C 109.1 . . ?
C103 C102 H10C 109.1 . . ?
C101 C102 H10D 109.1 . . ?
C103 C102 H10D 109.1 . . ?
H10C C102 H10D 107.9 . . ?
C102 C103 C104 112.99(16) . . ?
C102 C103 H10E 109.0 . . ?
C104 C103 H10E 109.0 . . ?
C102 C103 H10F 109.0 . . ?
C104 C103 H10F 109.0 . . ?
H10E C103 H10F 107.8 . . ?
C103 C104 C105 113.31(16) . . ?
C103 C104 H10G 108.9 . . ?
C105 C104 H10G 108.9 . . ?
C103 C104 H10H 108.9 . . ?
C105 C104 H10H 108.9 . . ?
H10G C104 H10H 107.7 . . ?
C106 C105 C104 113.15(16) . . ?
C106 C105 H10I 108.9 . . ?
C104 C105 H10I 108.9 . . ?
C106 C105 H10J 108.9 . . ?
C104 C105 H10J 108.9 . . ?
H10I C105 H10J 107.8 . . ?
C107 C106 C105 113.92(16) . . ?
C107 C106 H10K 108.8 . . ?
C105 C106 H10K 108.8 . . ?
C107 C106 H10L 108.8 . . ?
C105 C106 H10L 108.8 . . ?
H10K C106 H10L 107.7 . . ?
C108 C107 C106 113.75(16) . . ?
C108 C107 H10M 108.8 . . ?
C106 C107 H10M 108.8 . . ?
C108 C107 H10N 108.8 . . ?
C106 C107 H10N 108.8 . . ?
H10M C107 H10N 107.7 . . ?
C109 C108 C107 113.44(16) . . ?
C109 C108 H10O 108.9 . . ?
C107 C108 H10O 108.9 . . ?
C109 C108 H10P 108.9 . . ?
C107 C108 H10P 108.9 . . ?
H10O C108 H10P 107.7 . . ?
C108 C109 C110 113.70(16) . . ?
C108 C109 H10Q 108.8 . . ?
C110 C109 H10Q 108.8 . . ?
C108 C109 H10R 108.8 . . ?
C110 C109 H10R 108.8 . . ?
H10Q C109 H10R 107.7 . . ?
C111 C110 C109 113.58(16) . . ?
C111 C110 H11A 108.8 . . ?
C109 C110 H11A 108.8 . . ?
C111 C110 H11B 108.8 . . ?
C109 C110 H11B 108.8 . . ?
H11A C110 H11B 107.7 . . ?
C110 C111 C112 113.33(16) . . ?
C110 C111 H11C 108.9 . . ?
C112 C111 H11C 108.9 . . ?
C110 C111 H11D 108.9 . . ?
C112 C111 H11D 108.9 . . ?
H11C C111 H11D 107.7 . . ?
C113 C112 C111 113.49(16) . . ?
C113 C112 H11E 108.9 . . ?
C111 C112 H11E 108.9 . . ?
C113 C112 H11F 108.9 . . ?
C111 C112 H11F 108.9 . . ?
H11E C112 H11F 107.7 . . ?
C112 C113 C114 113.80(16) . . ?
C112 C113 H11G 108.8 . . ?
C114 C113 H11G 108.8 . . ?
C112 C113 H11H 108.8 . . ?
C114 C113 H11H 108.8 . . ?
H11G C113 H11H 107.7 . . ?
C115 C114 C113 113.18(16) . . ?
C115 C114 H11I 108.9 . . ?
C113 C114 H11I 108.9 . . ?
C115 C114 H11J 108.9 . . ?
C113 C114 H11J 108.9 . . ?
H11I C114 H11J 107.8 . . ?
C114 C115 C116 113.14(17) . . ?
C114 C115 H11K 109.0 . . ?
C116 C115 H11K 109.0 . . ?
C114 C115 H11L 109.0 . . ?
C116 C115 H11L 109.0 . . ?
H11K C115 H11L 107.8 . . ?
C115 C116 H11M 109.5 . . ?
C115 C116 H11N 109.5 . . ?
H11M C116 H11N 109.5 . . ?
C115 C116 H11O 109.5 . . ?
H11M C116 H11O 109.5 . . ?
H11N C116 H11O 109.5 . . ?
O22 S2 O23 113.99(10) . . ?
O22 S2 O21 111.74(9) . . ?
O23 S2 O21 112.12(9) . . ?
O22 S2 C121 106.60(9) . . ?
O23 S2 C121 106.48(9) . . ?
O21 S2 C121 105.19(9) . . ?
C122 C121 S2 112.19(14) . . ?
C122 C121 H12A 109.2 . . ?
S2 C121 H12A 109.2 . . ?
C122 C121 H12B 109.2 . . ?
S2 C121 H12B 109.2 . . ?
H12A C121 H12B 107.9 . . ?
C121 C122 C123 112.81(16) . . ?
C121 C122 H12C 109.0 . . ?
C123 C122 H12C 109.0 . . ?
C121 C122 H12D 109.0 . . ?
C123 C122 H12D 109.0 . . ?
H12C C122 H12D 107.8 . . ?
C124 C123 C122 112.26(16) . . ?
C124 C123 H12E 109.2 . . ?
C122 C123 H12E 109.2 . . ?
C124 C123 H12F 109.2 . . ?
C122 C123 H12F 109.2 . . ?
H12E C123 H12F 107.9 . . ?
C123 C124 C125 113.77(16) . . ?
C123 C124 H12G 108.8 . . ?
C125 C124 H12G 108.8 . . ?
C123 C124 H12H 108.8 . . ?
C125 C124 H12H 108.8 . . ?
H12G C124 H12H 107.7 . . ?
C126 C125 C124 113.14(16) . . ?
C126 C125 H12I 109.0 . . ?
C124 C125 H12I 109.0 . . ?
C126 C125 H12J 109.0 . . ?
C124 C125 H12J 109.0 . . ?
H12I C125 H12J 107.8 . . ?
C127 C126 C125 113.26(16) . . ?
C127 C126 H12K 108.9 . . ?
C125 C126 H12K 108.9 . . ?
C127 C126 H12L 108.9 . . ?
C125 C126 H12L 108.9 . . ?
H12K C126 H12L 107.7 . . ?
C126 C127 C128 114.50(16) . . ?
C126 C127 H12M 108.6 . . ?
C128 C127 H12M 108.6 . . ?
C126 C127 H12N 108.6 . . ?
C128 C127 H12N 108.6 . . ?
H12M C127 H12N 107.6 . . ?
C129 C128 C127 113.06(16) . . ?
C129 C128 H12O 109.0 . . ?
C127 C128 H12O 109.0 . . ?
C129 C128 H12P 109.0 . . ?
C127 C128 H12P 109.0 . . ?
H12O C128 H12P 107.8 . . ?
C128 C129 C130 114.54(16) . . ?
C128 C129 H12Q 108.6 . . ?
C130 C129 H12Q 108.6 . . ?
C128 C129 H12R 108.6 . . ?
C130 C129 H12R 108.6 . . ?
H12Q C129 H12R 107.6 . . ?
C131 C130 C129 112.55(16) . . ?
C131 C130 H13A 109.1 . . ?
C129 C130 H13A 109.1 . . ?
C131 C130 H13B 109.1 . . ?
C129 C130 H13B 109.1 . . ?
H13A C130 H13B 107.8 . . ?
C132 C131 C130 114.25(16) . . ?
C132 C131 H13C 108.7 . . ?
C130 C131 H13C 108.7 . . ?
C132 C131 H13D 108.7 . . ?
C130 C131 H13D 108.7 . . ?
H13C C131 H13D 107.6 . . ?
C133 C132 C131 113.12(16) . . ?
C133 C132 H13E 109.0 . . ?
C131 C132 H13E 109.0 . . ?
C133 C132 H13F 109.0 . . ?
C131 C132 H13F 109.0 . . ?
H13E C132 H13F 107.8 . . ?
C132 C133 C134 113.94(16) . . ?
C132 C133 H13G 108.8 . . ?
C134 C133 H13G 108.8 . . ?
C132 C133 H13H 108.8 . . ?
C134 C133 H13H 108.8 . . ?
H13G C133 H13H 107.7 . . ?
C135 C134 C133 113.09(16) . . ?
C135 C134 H13I 109.0 . . ?
C133 C134 H13I 109.0 . . ?
C135 C134 H13J 109.0 . . ?
C133 C134 H13J 109.0 . . ?
H13I C134 H13J 107.8 . . ?
C136 C135 C134 113.51(17) . . ?
C136 C135 H13K 108.9 . . ?
C134 C135 H13K 108.9 . . ?
C136 C135 H13L 108.9 . . ?
C134 C135 H13L 108.9 . . ?
H13K C135 H13L 107.7 . . ?
C135 C136 H13M 109.5 . . ?
C135 C136 H13N 109.5 . . ?
H13M C136 H13N 109.5 . . ?
C135 C136 H13O 109.5 . . ?
H13M C136 H13O 109.5 . . ?
H13N C136 H13O 109.5 . . ?
O32 S3 O33 113.50(9) . . ?
O32 S3 O31 111.87(9) . . ?
O33 S3 O31 112.60(9) . . ?
O32 S3 C141 106.40(9) . . ?
O33 S3 C141 106.24(9) . . ?
O31 S3 C141 105.54(9) . . ?
C142 C141 S3 112.80(13) . . ?
C142 C141 H14A 109.0 . . ?
S3 C141 H14A 109.0 . . ?
C142 C141 H14B 109.0 . . ?
S3 C141 H14B 109.0 . . ?
H14A C141 H14B 107.8 . . ?
C141 C142 C143 112.48(15) . . ?
C141 C142 H14C 109.1 . . ?
C143 C142 H14C 109.1 . . ?
C141 C142 H14D 109.1 . . ?
C143 C142 H14D 109.1 . . ?
H14C C142 H14D 107.8 . . ?
C144 C143 C142 112.94(15) . . ?
C144 C143 H14E 109.0 . . ?
C142 C143 H14E 109.0 . . ?
C144 C143 H14F 109.0 . . ?
C142 C143 H14F 109.0 . . ?
H14E C143 H14F 107.8 . . ?
C143 C144 C145 113.38(16) . . ?
C143 C144 H14G 108.9 . . ?
C145 C144 H14G 108.9 . . ?
C143 C144 H14H 108.9 . . ?
C145 C144 H14H 108.9 . . ?
H14G C144 H14H 107.7 . . ?
C144 C145 C146 112.79(16) . . ?
C144 C145 H14I 109.0 . . ?
C146 C145 H14I 109.0 . . ?
C144 C145 H14J 109.0 . . ?
C146 C145 H14J 109.0 . . ?
H14I C145 H14J 107.8 . . ?
C147 C146 C145 114.11(16) . . ?
C147 C146 H14K 108.7 . . ?
C145 C146 H14K 108.7 . . ?
C147 C146 H14L 108.7 . . ?
C145 C146 H14L 108.7 . . ?
H14K C146 H14L 107.6 . . ?
C146 C147 C148 113.32(16) . . ?
C146 C147 H14M 108.9 . . ?
C148 C147 H14M 108.9 . . ?
C146 C147 H14N 108.9 . . ?
C148 C147 H14N 108.9 . . ?
H14M C147 H14N 107.7 . . ?
C149 C148 C147 113.68(16) . . ?
C149 C148 H14O 108.8 . . ?
C147 C148 H14O 108.8 . . ?
C149 C148 H14P 108.8 . . ?
C147 C148 H14P 108.8 . . ?
H14O C148 H14P 107.7 . . ?
C148 C149 C150 113.43(16) . . ?
C148 C149 H14Q 108.9 . . ?
C150 C149 H14Q 108.9 . . ?
C148 C149 H14R 108.9 . . ?
C150 C149 H14R 108.9 . . ?
H14Q C149 H14R 107.7 . . ?
C151 C150 C149 113.77(16) . . ?
C151 C150 H15A 108.8 . . ?
C149 C150 H15A 108.8 . . ?
C151 C150 H15B 108.8 . . ?
C149 C150 H15B 108.8 . . ?
H15A C150 H15B 107.7 . . ?
C150 C151 C152 113.09(16) . . ?
C150 C151 H15C 109.0 . . ?
C152 C151 H15C 109.0 . . ?
C150 C151 H15D 109.0 . . ?
C152 C151 H15D 109.0 . . ?
H15C C151 H15D 107.8 . . ?
C153 C152 C151 113.35(16) . . ?
C153 C152 H15E 108.9 . . ?
C151 C152 H15E 108.9 . . ?
C153 C152 H15F 108.9 . . ?
C151 C152 H15F 108.9 . . ?
H15E C152 H15F 107.7 . . ?
C152 C153 C154 113.89(16) . . ?
C152 C153 H15G 108.8 . . ?
C154 C153 H15G 108.8 . . ?
C152 C153 H15H 108.8 . . ?
C154 C153 H15H 108.8 . . ?
H15G C153 H15H 107.7 . . ?
C153 C154 C155 112.82(16) . . ?
C153 C154 H15I 109.0 . . ?
C155 C154 H15I 109.0 . . ?
C153 C154 H15J 109.0 . . ?
C155 C154 H15J 109.0 . . ?
H15I C154 H15J 107.8 . . ?
C156 C155 C154 113.46(17) . . ?
C156 C155 H15K 108.9 . . ?
C154 C155 H15K 108.9 . . ?
C156 C155 H15L 108.9 . . ?
C154 C155 H15L 108.9 . . ?
H15K C155 H15L 107.7 . . ?
C155 C156 H15M 109.5 . . ?
C155 C156 H15N 109.5 . . ?
H15M C156 H15N 109.5 . . ?
C155 C156 H15O 109.5 . . ?
H15M C156 H15O 109.5 . . ?
H15N C156 H15O 109.5 . . ?
C162 O161 H16X 115.7 . . ?
O161 C162 H16A 109.5 . . ?
O161 C162 H16B 109.5 . . ?
H16A C162 H16B 109.5 . . ?
O161 C162 H16C 109.5 . . ?
H16A C162 H16C 109.5 . . ?
H16B C162 H16C 109.5 . . ?
C172 O171 H17X 109.0 . . ?
O171 C172 H17A 109.5 . . ?
O171 C172 H17B 109.5 . . ?
H17A C172 H17B 109.5 . . ?
O171 C172 H17C 109.5 . . ?
H17A C172 H17C 109.5 . . ?
H17B C172 H17C 109.5 . . ?

loop_
_geom_bond_atom_site_label_1
_geom_bond_atom_site_label_2
_geom_bond_distance
_geom_bond_site_symmetry_2
_geom_bond_publ_flag
Co1 O71 2.0682(13) . y
Co1 O81 2.0828(13) . y
Co1 N2 2.0912(15) . y
Co1 N22 2.1036(16) . y
Co1 N1 2.1479(15) . y
Co1 N21 2.1512(15) . y
N1 C1 1.338(2) . ?
N1 C5 1.357(2) . ?
C1 C2 1.389(3) . ?
C1 H1 0.9500 . ?
C2 C3 1.381(3) . ?
C2 H2 0.9500 . ?
C3 C4 1.385(3) . ?
C3 H3 0.9500 . ?
C4 C5 1.390(3) . ?
C4 H4 0.9500 . ?
C5 C6 1.469(3) . ?
C6 N2 1.322(2) . ?
C6 N5 1.347(2) . ?
N2 N3 1.374(2) . ?
N3 C7 1.318(2) . ?
C7 N5 1.375(2) . ?
C7 C8 1.466(3) . ?
C8 N4 1.346(2) . ?
C8 C9 1.392(3) . ?
C9 C10 1.384(3) . ?
C9 H9 0.9500 . ?
C10 C11 1.388(3) . ?
C10 H12 0.9500 . ?
C11 C12 1.385(3) . ?
C11 H11 0.9500 . ?
C12 N4 1.340(2) . ?
C12 H10 0.9500 . ?
N5 N6 1.423(2) . ?
N6 H6X 0.9746 . ?
N6 H6Y 0.8989 . ?
N21 C21 1.338(2) . ?
N21 C25 1.356(2) . ?
C21 C22 1.387(3) . ?
C21 H21 0.9500 . ?
C22 C23 1.383(3) . ?
C22 H22 0.9500 . ?
C23 C24 1.389(3) . ?
C23 H23 0.9500 . ?
C24 C25 1.388(2) . ?
C24 H24 0.9500 . ?
C25 C26 1.467(2) . ?
C26 N22 1.323(2) . ?
C26 N25 1.348(2) . ?
N22 N23 1.375(2) . ?
N23 C27 1.320(2) . ?
C27 N25 1.374(2) . ?
C27 C28 1.470(3) . ?
C28 N24 1.350(2) . ?
C28 C29 1.391(3) . ?
C29 C30 1.387(3) . ?
C29 H29 0.9500 . ?
C30 C31 1.383(3) . ?
C30 H30 0.9500 . ?
C31 C32 1.386(3) . ?
C31 H31 0.9500 . ?
C32 N24 1.338(2) . ?
C32 H32 0.9500 . ?
N25 N26 1.424(2) . ?
N26 H26X 0.9101 . ?
N26 H26Y 0.9019 . ?
O71 C72 1.415(3) . ?
O71 H71X 0.9321 . ?
C72 H72A 0.9800 . ?
C72 H72B 0.9800 . ?
C72 H72C 0.9800 . ?
O81 C82 1.425(2) . ?
O81 H81X 0.9094 . ?
C82 H82A 0.9800 . ?
C82 H82B 0.9800 . ?
C82 H82C 0.9800 . ?
Co2 O91 2.0697(13) 3_666 y
Co2 O91 2.0697(13) . y
Co2 N42 2.0920(15) 3_666 y
Co2 N42 2.0920(15) . y
Co2 N41 2.1576(15) 3_666 y
Co2 N41 2.1577(15) . y
N41 C41 1.340(2) . ?
N41 C45 1.358(2) . ?
C41 C42 1.388(3) . ?
C41 H41 0.9500 . ?
C42 C43 1.385(3) . ?
C42 H42 0.9500 . ?
C43 C44 1.388(3) . ?
C43 H43 0.9500 . ?
C44 C45 1.388(2) . ?
C44 H44 0.9500 . ?
C45 C46 1.470(2) . ?
C46 N42 1.323(2) . ?
C46 N45 1.347(2) . ?
N42 N43 1.374(2) . ?
N43 C47 1.323(2) . ?
C47 N45 1.374(2) . ?
C47 C48 1.465(3) . ?
C48 N44 1.349(2) . ?
C48 C49 1.394(3) . ?
C49 C50 1.387(3) . ?
C49 H49 0.9500 . ?
C50 C51 1.389(3) . ?
C50 H50 0.9500 . ?
C51 C52 1.385(3) . ?
C51 H51 0.9500 . ?
C52 N44 1.339(2) . ?
C52 H52 0.9500 . ?
N45 N46 1.421(2) . ?
N46 H46X 0.8826 . ?
N46 H46Y 0.9583 . ?
O91 C92 1.414(2) . ?
O91 H91X 0.9235 . ?
C92 H92A 0.9800 . ?
C92 H92B 0.9800 . ?
C92 H92C 0.9800 . ?
S1 O12 1.4450(15) . ?
S1 O13 1.4486(15) . ?
S1 O11 1.4720(14) . ?
S1 C101 1.7800(19) . ?
C101 C102 1.521(3) . ?
C101 H10A 0.9900 . ?
C101 H10B 0.9900 . ?
C102 C103 1.522(3) . ?
C102 H10C 0.9900 . ?
C102 H10D 0.9900 . ?
C103 C104 1.526(3) . ?
C103 H10E 0.9900 . ?
C103 H10F 0.9900 . ?
C104 C105 1.526(3) . ?
C104 H10G 0.9900 . ?
C104 H10H 0.9900 . ?
C105 C106 1.524(3) . ?
C105 H10I 0.9900 . ?
C105 H10J 0.9900 . ?
C106 C107 1.524(3) . ?
C106 H10K 0.9900 . ?
C106 H10L 0.9900 . ?
C107 C108 1.524(3) . ?
C107 H10M 0.9900 . ?
C107 H10N 0.9900 . ?
C108 C109 1.521(3) . ?
C108 H10O 0.9900 . ?
C108 H10P 0.9900 . ?
C109 C110 1.527(3) . ?
C109 H10Q 0.9900 . ?
C109 H10R 0.9900 . ?
C110 C111 1.527(3) . ?
C110 H11A 0.9900 . ?
C110 H11B 0.9900 . ?
C111 C112 1.528(3) . ?
C111 H11C 0.9900 . ?
C111 H11D 0.9900 . ?
C112 C113 1.524(3) . ?
C112 H11E 0.9900 . ?
C112 H11F 0.9900 . ?
C113 C114 1.528(3) . ?
C113 H11G 0.9900 . ?
C113 H11H 0.9900 . ?
C114 C115 1.523(3) . ?
C114 H11I 0.9900 . ?
C114 H11J 0.9900 . ?
C115 C116 1.528(3) . ?
C115 H11K 0.9900 . ?
C115 H11L 0.9900 . ?
C116 H11M 0.9800 . ?
C116 H11N 0.9800 . ?
C116 H11O 0.9800 . ?
S2 O22 1.4494(16) . ?
S2 O23 1.4540(15) . ?
S2 O21 1.4667(14) . ?
S2 C121 1.775(2) . ?
C121 C122 1.524(3) . ?
C121 H12A 0.9900 . ?
C121 H12B 0.9900 . ?
C122 C123 1.529(3) . ?
C122 H12C 0.9900 . ?
C122 H12D 0.9900 . ?
C123 C124 1.522(3) . ?
C123 H12E 0.9900 . ?
C123 H12F 0.9900 . ?
C124 C125 1.526(3) . ?
C124 H12G 0.9900 . ?
C124 H12H 0.9900 . ?
C125 C126 1.523(3) . ?
C125 H12I 0.9900 . ?
C125 H12J 0.9900 . ?
C126 C127 1.521(3) . ?
C126 H12K 0.9900 . ?
C126 H12L 0.9900 . ?
C127 C128 1.530(3) . ?
C127 H12M 0.9900 . ?
C127 H12N 0.9900 . ?
C128 C129 1.520(3) . ?
C128 H12O 0.9900 . ?
C128 H12P 0.9900 . ?
C129 C130 1.528(3) . ?
C129 H12Q 0.9900 . ?
C129 H12R 0.9900 . ?
C130 C131 1.527(3) . ?
C130 H13A 0.9900 . ?
C130 H13B 0.9900 . ?
C131 C132 1.521(3) . ?
C131 H13C 0.9900 . ?
C131 H13D 0.9900 . ?
C132 C133 1.521(3) . ?
C132 H13E 0.9900 . ?
C132 H13F 0.9900 . ?
C133 C134 1.528(3) . ?
C133 H13G 0.9900 . ?
C133 H13H 0.9900 . ?
C134 C135 1.524(3) . ?
C134 H13I 0.9900 . ?
C134 H13J 0.9900 . ?
C135 C136 1.523(3) . ?
C135 H13K 0.9900 . ?
C135 H13L 0.9900 . ?
C136 H13M 0.9800 . ?
C136 H13N 0.9800 . ?
C136 H13O 0.9800 . ?
S3 O32 1.4496(15) . ?
S3 O33 1.4528(15) . ?
S3 O31 1.4644(14) . ?
S3 C141 1.7767(19) . ?
C141 C142 1.521(3) . ?
C141 H14A 0.9900 . ?
C141 H14B 0.9900 . ?
C142 C143 1.527(3) . ?
C142 H14C 0.9900 . ?
C142 H14D 0.9900 . ?
C143 C144 1.523(3) . ?
C143 H14E 0.9900 . ?
C143 H14F 0.9900 . ?
C144 C145 1.524(3) . ?
C144 H14G 0.9900 . ?
C144 H14H 0.9900 . ?
C145 C146 1.525(3) . ?
C145 H14I 0.9900 . ?
C145 H14J 0.9900 . ?
C146 C147 1.522(3) . ?
C146 H14K 0.9900 . ?
C146 H14L 0.9900 . ?
C147 C148 1.527(3) . ?
C147 H14M 0.9900 . ?
C147 H14N 0.9900 . ?
C148 C149 1.523(3) . ?
C148 H14O 0.9900 . ?
C148 H14P 0.9900 . ?
C149 C150 1.527(3) . ?
C149 H14Q 0.9900 . ?
C149 H14R 0.9900 . ?
C150 C151 1.523(3) . ?
C150 H15A 0.9900 . ?
C150 H15B 0.9900 . ?
C151 C152 1.528(3) . ?
C151 H15C 0.9900 . ?
C151 H15D 0.9900 . ?
C152 C153 1.523(3) . ?
C152 H15E 0.9900 . ?
C152 H15F 0.9900 . ?
C153 C154 1.525(3) . ?
C153 H15G 0.9900 . ?
C153 H15H 0.9900 . ?
C154 C155 1.528(3) . ?
C154 H15I 0.9900 . ?
C154 H15J 0.9900 . ?
C155 C156 1.522(3) . ?
C155 H15K 0.9900 . ?
C155 H15L 0.9900 . ?
C156 H15M 0.9800 . ?
C156 H15N 0.9800 . ?
C156 H15O 0.9800 . ?
O161 C162 1.412(3) . ?
O161 H16X 0.9360 . ?
C162 H16A 0.9800 . ?
C162 H16B 0.9800 . ?
C162 H16C 0.9800 . ?
O171 C172 1.414(2) . ?
O171 H17X 0.9507 . ?
C172 H17A 0.9800 . ?
C172 H17B 0.9800 . ?
C172 H17C 0.9800 . ?

loop_
_geom_hbond_atom_site_label_D
_geom_hbond_atom_site_label_H
_geom_hbond_atom_site_label_A
_geom_hbond_distance_DH
_geom_hbond_distance_HA
_geom_hbond_distance_DA
_geom_hbond_angle_DHA
N6 H6X N4 0.97 2.07 2.866(2) 137.6
N6 H6Y O13 0.90 1.98 2.849(2) 163.4
N26 H26X O22 0.91 2.03 2.903(2) 160.6
N26 H26Y N24 0.90 2.16 2.887(2) 137.5
N46 H46X N44 0.88 2.17 2.861(2) 134.3
N46 H46Y O32 0.96 1.93 2.861(2) 162.7
O71 H71X O21 0.93 1.67 2.591(2) 167.9
O81 H81X O11 0.91 1.68 2.5831(19) 173.9
O91 H91X O31 0.92 1.69 2.6144(19) 177.5
O161 H16X O23 0.94 1.89 2.778(2) 156.7
O171 H17X O33 0.95 1.83 2.756(2) 163.0

loop_
_geom_torsion_atom_site_label_1
_geom_torsion_atom_site_label_2
_geom_torsion_atom_site_label_3
_geom_torsion_atom_site_label_4
_geom_torsion
_geom_torsion_site_symmetry_1
O71 Co1 N1 C1 82.05(15) .
O81 Co1 N1 C1 -101.45(15) .
N2 Co1 N1 C1 173.83(16) .
N22 Co1 N1 C1 -7.12(16) .
N21 Co1 N1 C1 27(2) .
O71 Co1 N1 C5 -102.77(13) .
O81 Co1 N1 C5 73.73(13) .
N2 Co1 N1 C5 -10.99(12) .
N22 Co1 N1 C5 168.06(12) .
N21 Co1 N1 C5 -158.1(19) .
C5 N1 C1 C2 -1.5(3) .
Co1 N1 C1 C2 173.51(14) .
N1 C1 C2 C3 -1.2(3) .
C1 C2 C3 C4 2.3(3) .
C2 C3 C4 C5 -0.8(3) .
C1 N1 C5 C4 3.2(3) .
Co1 N1 C5 C4 -172.37(14) .
C1 N1 C5 C6 -176.27(16) .
Co1 N1 C5 C6 8.19(19) .
C3 C4 C5 N1 -2.0(3) .
C3 C4 C5 C6 177.35(18) .
N1 C5 C6 N2 2.3(2) .
C4 C5 C6 N2 -177.08(18) .
N1 C5 C6 N5 -176.30(18) .
C4 C5 C6 N5 4.3(3) .
N5 C6 N2 N3 0.3(2) .
C5 C6 N2 N3 -178.64(15) .
N5 C6 N2 Co1 167.09(11) .
C5 C6 N2 Co1 -11.8(2) .
O71 Co1 N2 C6 103.74(13) .
O81 Co1 N2 C6 -78.71(13) .
N22 Co1 N2 C6 -20(2) .
N1 Co1 N2 C6 11.81(12) .
N21 Co1 N2 C6 -169.13(12) .
O71 Co1 N2 N3 -94.02(16) .
O81 Co1 N2 N3 83.53(16) .
N22 Co1 N2 N3 141.9(19) .
N1 Co1 N2 N3 174.04(17) .
N21 Co1 N2 N3 -6.89(17) .
C6 N2 N3 C7 1.01(19) .
Co1 N2 N3 C7 -161.87(13) .
N2 N3 C7 N5 -1.89(19) .
N2 N3 C7 C8 178.12(16) .
N3 C7 C8 N4 163.49(17) .
N5 C7 C8 N4 -16.5(3) .
N3 C7 C8 C9 -15.9(3) .
N5 C7 C8 C9 164.08(17) .
N4 C8 C9 C10 1.3(3) .
C7 C8 C9 C10 -179.34(17) .
C8 C9 C10 C11 -0.4(3) .
C9 C10 C11 C12 -0.4(3) .
C10 C11 C12 N4 0.4(3) .
C11 C12 N4 C8 0.4(3) .
C9 C8 N4 C12 -1.2(3) .
C7 C8 N4 C12 179.36(16) .
N2 C6 N5 C7 -1.4(2) .
C5 C6 N5 C7 177.37(18) .
N2 C6 N5 N6 -178.10(15) .
C5 C6 N5 N6 0.6(3) .
N3 C7 N5 C6 2.1(2) .
C8 C7 N5 C6 -177.96(17) .
N3 C7 N5 N6 178.56(16) .
C8 C7 N5 N6 -1.5(3) .
O71 Co1 N21 C21 97.61(15) .
O81 Co1 N21 C21 -78.85(15) .
N2 Co1 N21 C21 6.13(16) .
N22 Co1 N21 C21 -172.94(15) .
N1 Co1 N21 C21 153.0(19) .
O71 Co1 N21 C25 -79.60(13) .
O81 Co1 N21 C25 103.94(13) .
N2 Co1 N21 C25 -171.08(12) .
N22 Co1 N21 C25 9.85(12) .
N1 Co1 N21 C25 -24(2) .
C25 N21 C21 C22 0.1(3) .
Co1 N21 C21 C22 -177.03(14) .
N21 C21 C22 C23 0.6(3) .
C21 C22 C23 C24 -0.5(3) .
C22 C23 C24 C25 -0.3(3) .
C21 N21 C25 C24 -0.9(3) .
Co1 N21 C25 C24 176.53(14) .
C21 N21 C25 C26 177.18(15) .
Co1 N21 C25 C26 -5.39(19) .
C23 C24 C25 N21 1.0(3) .
C23 C24 C25 C26 -176.82(17) .
N21 C25 C26 N22 -6.3(2) .
C24 C25 C26 N22 171.71(18) .
N21 C25 C26 N25 174.34(17) .
C24 C25 C26 N25 -7.7(3) .
N25 C26 N22 N23 0.4(2) .
C25 C26 N22 N23 -179.11(15) .
N25 C26 N22 Co1 -165.75(11) .
C25 C26 N22 Co1 14.8(2) .
O71 Co1 N22 C26 74.17(13) .
O81 Co1 N22 C26 -103.46(13) .
N2 Co1 N22 C26 -161.7(19) .
N1 Co1 N22 C26 166.35(12) .
N21 Co1 N22 C26 -12.69(12) .
O71 Co1 N22 N23 -86.83(16) .
O81 Co1 N22 N23 95.54(16) .
N2 Co1 N22 N23 37(2) .
N1 Co1 N22 N23 5.36(17) .
N21 Co1 N22 N23 -173.69(17) .
C26 N22 N23 C27 -0.87(19) .
Co1 N22 N23 C27 160.71(14) .
N22 N23 C27 N25 1.02(19) .
N22 N23 C27 C28 179.28(17) .
N23 C27 C28 N24 -156.81(17) .
N25 C27 C28 N24 21.2(3) .
N23 C27 C28 C29 22.0(3) .
N25 C27 C28 C29 -160.04(18) .
N24 C28 C29 C30 0.2(3) .
C27 C28 C29 C30 -178.50(18) .
C28 C29 C30 C31 -0.1(3) .
C29 C30 C31 C32 -0.3(3) .
C30 C31 C32 N24 0.6(3) .
C31 C32 N24 C28 -0.5(3) .
C29 C28 N24 C32 0.1(3) .
C27 C28 N24 C32 178.80(17) .
N22 C26 N25 C27 0.2(2) .
C25 C26 N25 C27 179.66(18) .
N22 C26 N25 N26 174.65(15) .
C25 C26 N25 N26 -5.9(3) .
N23 C27 N25 C26 -0.8(2) .
C28 C27 N25 C26 -179.06(17) .
N23 C27 N25 N26 -174.90(16) .
C28 C27 N25 N26 6.9(3) .
O81 Co1 O71 C72 -70.4(8) .
N2 Co1 O71 C72 -31.43(19) .
N22 Co1 O71 C72 147.13(19) .
N1 Co1 O71 C72 45.38(19) .
N21 Co1 O71 C72 -135.99(19) .
O71 Co1 O81 C82 -97.5(8) .
N2 Co1 O81 C82 -136.58(15) .
N22 Co1 O81 C82 44.90(15) .
N1 Co1 O81 C82 146.67(15) .
N21 Co1 O81 C82 -32.01(15) .
O91 Co2 N41 C41 -82.49(15) 3_666
O91 Co2 N41 C41 97.50(15) .
N42 Co2 N41 C41 4.43(16) 3_666
N42 Co2 N41 C41 -175.57(16) .
N41 Co2 N41 C41 170(14) 3_666
O91 Co2 N41 C45 102.43(12) 3_666
O91 Co2 N41 C45 -77.57(12) .
N42 Co2 N41 C45 -170.65(12) 3_666
N42 Co2 N41 C45 9.35(12) .
N41 Co2 N41 C45 -5(14) 3_666
C45 N41 C41 C42 0.3(3) .
Co2 N41 C41 C42 -174.66(14) .
N41 C41 C42 C43 0.4(3) .
C41 C42 C43 C44 -0.7(3) .
C42 C43 C44 C45 0.3(3) .
C41 N41 C45 C44 -0.8(3) .
Co2 N41 C45 C44 174.74(14) .
C41 N41 C45 C46 178.54(15) .
Co2 N41 C45 C46 -5.96(18) .
C43 C44 C45 N41 0.5(3) .
C43 C44 C45 C46 -178.73(17) .
N41 C45 C46 N42 -4.1(2) .
C44 C45 C46 N42 175.18(17) .
N41 C45 C46 N45 175.14(18) .
C44 C45 C46 N45 -5.6(3) .
N45 C46 N42 N43 0.2(2) .
C45 C46 N42 N43 179.54(15) .
N45 C46 N42 Co2 -167.17(11) .
C45 C46 N42 Co2 12.2(2) .
O91 Co2 N42 C46 -103.26(13) 3_666
O91 Co2 N42 C46 76.74(13) .
N42 Co2 N42 C46 12(3) 3_666
N41 Co2 N42 C46 168.86(12) 3_666
N41 Co2 N42 C46 -11.14(12) .
O91 Co2 N42 N43 93.92(16) 3_666
O91 Co2 N42 N43 -86.08(16) .
N42 Co2 N42 N43 -151(3) 3_666
N41 Co2 N42 N43 6.04(17) 3_666
N41 Co2 N42 N43 -173.96(17) .
C46 N42 N43 C47 -0.96(19) .
Co2 N42 N43 C47 162.50(13) .
N42 N43 C47 N45 1.39(19) .
N42 N43 C47 C48 -179.23(16) .
N43 C47 C48 N44 -163.06(17) .
N45 C47 C48 N44 16.2(3) .
N43 C47 C48 C49 16.7(3) .
N45 C47 C48 C49 -164.03(17) .
N44 C48 C49 C50 -0.9(3) .
C47 C48 C49 C50 179.34(17) .
C48 C49 C50 C51 0.3(3) .
C49 C50 C51 C52 0.4(3) .
C50 C51 C52 N44 -0.5(3) .
C51 C52 N44 C48 -0.1(3) .
C49 C48 N44 C52 0.9(3) .
C47 C48 N44 C52 -179.40(16) .
N42 C46 N45 C47 0.7(2) .
C45 C46 N45 C47 -178.62(18) .
N42 C46 N45 N46 176.26(15) .
C45 C46 N45 N46 -3.0(3) .
N43 C47 N45 C46 -1.3(2) .
C48 C47 N45 C46 179.33(17) .
N43 C47 N45 N46 -176.63(16) .
C48 C47 N45 N46 4.0(3) .
O91 Co2 O91 C92 -80(5) 3_666
N42 Co2 O91 C92 -27.20(18) 3_666
N42 Co2 O91 C92 152.80(18) .
N41 Co2 O91 C92 49.73(18) 3_666
N41 Co2 O91 C92 -130.27(18) .
O12 S1 C101 C102 173.65(14) .
O13 S1 C101 C102 -64.21(16) .
O11 S1 C101 C102 53.69(16) .
S1 C101 C102 C103 -179.96(13) .
C101 C102 C103 C104 174.85(16) .
C102 C103 C104 C105 177.19(16) .
C103 C104 C105 C106 178.41(16) .
C104 C105 C106 C107 179.36(16) .
C105 C106 C107 C108 179.36(16) .
C106 C107 C108 C109 179.90(16) .
C107 C108 C109 C110 179.90(16) .
C108 C109 C110 C111 178.62(16) .
C109 C110 C111 C112 179.09(16) .
C110 C111 C112 C113 179.19(17) .
C111 C112 C113 C114 -179.37(17) .
C112 C113 C114 C115 175.56(17) .
C113 C114 C115 C116 177.37(17) .
O22 S2 C121 C122 66.18(16) .
O23 S2 C121 C122 -171.77(15) .
O21 S2 C121 C122 -52.60(16) .
S2 C121 C122 C123 -178.33(14) .
C121 C122 C123 C124 -175.39(17) .
C122 C123 C124 C125 -178.90(17) .
C123 C124 C125 C126 -176.30(17) .
C124 C125 C126 C127 -178.40(17) .
C125 C126 C127 C128 177.12(17) .
C126 C127 C128 C129 -177.69(17) .
C127 C128 C129 C130 178.00(17) .
C128 C129 C130 C131 -178.76(16) .
C129 C130 C131 C132 -178.84(16) .
C130 C131 C132 C133 -178.13(16) .
C131 C132 C133 C134 -175.19(16) .
C132 C133 C134 C135 175.04(16) .
C133 C134 C135 C136 -171.67(17) .
O32 S3 C141 C142 63.63(16) .
O33 S3 C141 C142 -175.14(14) .
O31 S3 C141 C142 -55.38(16) .
S3 C141 C142 C143 176.93(13) .
C141 C142 C143 C144 -176.02(16) .
C142 C143 C144 C145 -175.99(16) .
C143 C144 C145 C146 -178.16(16) .
C144 C145 C146 C147 -178.63(16) .
C145 C146 C147 C148 -178.83(16) .
C146 C147 C148 C149 -179.76(16) .
C147 C148 C149 C150 -178.75(16) .
C148 C149 C150 C151 -178.95(16) .
C149 C150 C151 C152 -176.84(17) .
C150 C151 C152 C153 178.98(17) .
C151 C152 C153 C154 -178.77(16) .
C152 C153 C154 C155 176.21(17) .
C153 C154 C155 C156 -172.17(17) .
